data_7224267
loop_
_publ_author_name
'Tanaka, Koichi'
'Muraoka, Toshihide'
'Otsubo, Yasuhiro'
'Takahashi, Hiroki'
'Ohnish, Atsushi'

_publ_section_title
;
 HPLC Enantioseparation on Homochiral MOF-Silica Composite as a Novel
 Chiral Stationary Phase
;
_journal_name_full 'RSC Adv.'
_journal_paper_doi 10.1039/C5RA26520G
_journal_year 2016
_chemical_formula_sum 'C30 H32 N4 O10 Zn'
_chemical_formula_weight 673.97
_chemical_name_systematic
; 
 ? 
;
_space_group_IT_number 20
_symmetry_cell_setting orthorhombic
_symmetry_space_group_name_Hall 'C 2c 2'
_symmetry_space_group_name_H-M 'C 2 2 21'
_atom_sites_solution_hydrogens geom
_atom_sites_solution_primary direct
_atom_sites_solution_secondary difmap
_audit_creation_method SHELXL-97
_cell_angle_alpha 90.00
_cell_angle_beta 90.00
_cell_angle_gamma 90.00
_cell_formula_units_Z 4
_cell_length_a 9.845(3)
_cell_length_b 22.697(6)
_cell_length_c 15.055(4)
_cell_measurement_reflns_used 6043
_cell_measurement_temperature 100(2)
_cell_measurement_theta_max 27.5
_cell_measurement_theta_min 3.2
_cell_volume 3364.1(16)
_computing_structure_refinement 'SHELXL-97 (Sheldrick, 1997)'
_computing_structure_solution 'SHELXS-97 (Sheldrick, 1990)'
_diffrn_ambient_temperature 100(2)
_diffrn_measured_fraction_theta_full 0.994
_diffrn_measured_fraction_theta_max 0.994
_diffrn_radiation_monochromator graphite
_diffrn_radiation_source 'fine-focus sealed tube'
_diffrn_radiation_type MoK\a
_diffrn_radiation_wavelength 0.71075
_diffrn_reflns_av_R_equivalents 0.0634
_diffrn_reflns_av_sigmaI/netI 0.0717
_diffrn_reflns_limit_h_max 12
_diffrn_reflns_limit_h_min -12
_diffrn_reflns_limit_k_max 29
_diffrn_reflns_limit_k_min -29
_diffrn_reflns_limit_l_max 19
_diffrn_reflns_limit_l_min -19
_diffrn_reflns_number 20470
_diffrn_reflns_theta_full 27.49
_diffrn_reflns_theta_max 27.49
_diffrn_reflns_theta_min 3.25
_exptl_absorpt_coefficient_mu 0.788
_exptl_absorpt_correction_T_max 0.9114
_exptl_absorpt_correction_T_min 0.7866
_exptl_absorpt_correction_type numerical
_exptl_crystal_colour Colorless
_exptl_crystal_density_diffrn 1.331
_exptl_crystal_density_method 'not measured'
_exptl_crystal_description Prism
_exptl_crystal_F_000 1400
_exptl_crystal_size_max 0.32
_exptl_crystal_size_mid 0.21
_exptl_crystal_size_min 0.12
_refine_diff_density_max 0.356
_refine_diff_density_min -0.225
_refine_diff_density_rms 0.047
_refine_ls_abs_structure_details 'Flack H D (1983), Acta Cryst. A39, 876-881'
_refine_ls_abs_structure_Flack 0.010(9)
_refine_ls_extinction_method none
_refine_ls_goodness_of_fit_ref 0.859
_refine_ls_hydrogen_treatment mixed
_refine_ls_matrix_type full
_refine_ls_number_parameters 268
_refine_ls_number_reflns 3848
_refine_ls_number_restraints 0
_refine_ls_restrained_S_all 0.859
_refine_ls_R_factor_all 0.0333
_refine_ls_R_factor_gt 0.0280
_refine_ls_shift/su_max 0.010
_refine_ls_shift/su_mean 0.001
_refine_ls_structure_factor_coef Fsqd
_refine_ls_weighting_details 'calc w=1/[\s^2^(Fo^2^)+(0.0152P)^2^+0.0000P] where P=(Fo^2^+2Fc^2^)/3'
_refine_ls_weighting_scheme calc
_refine_ls_wR_factor_gt 0.0538
_refine_ls_wR_factor_ref 0.0548
_reflns_number_gt 3022
_reflns_number_total 3848
_reflns_threshold_expression >2sigma(I)
_cod_data_source_file c5ra26520g3.cif
_cod_data_source_block 100k_nu
_cod_depositor_comments
;
The following automatic conversions were performed:

'_symmetry_cell_setting' value 'orthorhombic ' changed to
'orthorhombic' according to
/usr/data/users/saulius/crontab/automatic-downloads/rss-feeds/RSC/lib/dictionaries/cif_core.dic
dictionary named 'cif_core.dic' version 2.4.2 from 2011-04-26.

'_exptl_absorpt_correction_type' value 'Numerical' changed to
'numerical' according to
/usr/data/users/saulius/crontab/automatic-downloads/rss-feeds/RSC/lib/dictionaries/cif_core.dic
dictionary named 'cif_core.dic' version 2.4.2 from 2011-04-26.

Automatic conversion script
Id: cif_fix_values 4268 2015-11-12 08:31:59Z antanas 
;
_cod_original_sg_symbol_H-M 'C 2 2 21  '
_cod_database_code 7224267

loop_
_symmetry_equiv_pos_as_xyz
'x, y, z'
'-x, -y, z+1/2'
'x, -y, -z'
'-x, y, -z+1/2'
'x+1/2, y+1/2, z'
'-x+1/2, -y+1/2, z+1/2'
'x+1/2, -y+1/2, -z'
'-x+1/2, y+1/2, -z+1/2'

loop_
_atom_site_label
_atom_site_type_symbol
_atom_site_fract_x
_atom_site_fract_y
_atom_site_fract_z
_atom_site_U_iso_or_equiv
_atom_site_adp_type
_atom_site_occupancy
_atom_site_symmetry_multiplicity
_atom_site_calc_flag
_atom_site_refinement_flags
_atom_site_disorder_assembly
_atom_site_disorder_group
C1 C 0.0573(2) 0.24320(9) 0.71708(11) 0.0140(4) Uani 1 1 d . . .
C2 C 0.1686(2) 0.27800(9) 0.73153(12) 0.0158(5) Uani 1 1 d . . .
C3 C 0.2777(2) 0.28060(10) 0.67078(14) 0.0198(5) Uani 1 1 d . . .
H1 H 0.345(2) 0.3023(8) 0.6835(12) 0.005(5) Uiso 1 1 d . . .
C4 C 0.2713(2) 0.24923(10) 0.59367(14) 0.0203(5) Uani 1 1 d . . .
H2 H 0.346(2) 0.2503(9) 0.5532(12) 0.021(6) Uiso 1 1 d . . .
C5 C 0.1581(2) 0.21325(9) 0.57414(12) 0.0150(5) Uani 1 1 d . . .
C6 C 0.1485(2) 0.18126(10) 0.49419(13) 0.0167(5) Uani 1 1 d . . .
H3 H 0.221(2) 0.1824(9) 0.4565(14) 0.018(6) Uiso 1 1 d . . .
C7 C 0.0400(2) 0.14538(9) 0.47628(12) 0.0159(5) Uani 1 1 d . . .
C8 C -0.0642(2) 0.13965(9) 0.54008(14) 0.0185(5) Uani 1 1 d . . .
H4 H -0.1462(19) 0.1165(8) 0.5271(11) 0.010(5) Uiso 1 1 d . . .
C9 C -0.0601(2) 0.17127(10) 0.61749(13) 0.0177(5) Uani 1 1 d . . .
H5 H -0.1278(19) 0.1666(8) 0.6578(11) 0.008(5) Uiso 1 1 d . . .
C10 C 0.0499(2) 0.20931(9) 0.63714(13) 0.0141(5) Uani 1 1 d . . .
C11 C 0.0311(2) 0.11295(9) 0.39032(12) 0.0174(5) Uani 1 1 d . . .
C12 C 0.2129(3) -0.02692(10) 0.20705(16) 0.0259(6) Uani 1 1 d . . .
H6 H 0.200(2) -0.0149(9) 0.1457(14) 0.024(6) Uiso 1 1 d . . .
C13 C 0.3180(3) -0.10169(14) 0.2993(2) 0.0371(7) Uani 1 1 d . . .
H7 H 0.341(3) -0.1437(13) 0.2885(18) 0.094(13) Uiso 1 1 d . . .
H8 H 0.233(3) -0.1007(11) 0.3311(16) 0.041(8) Uiso 1 1 d . . .
C14 C 0.4447(3) 0.12551(16) 0.0086(2) 0.0529(9) Uani 1 1 d . A .
H9 H 0.431(4) 0.166(2) -0.005(3) 0.17(2) Uiso 1 1 d . . .
C15A C 0.5777(9) 0.0536(3) 0.0941(5) 0.078(3) Uani 0.670(11) 1 d P A 1
H14 H 0.5114 0.0219 0.0857 0.117 Uiso 0.670(11) 1 calc PR A 1
H15 H 0.6168 0.0509 0.1538 0.117 Uiso 0.670(11) 1 calc PR A 1
H16 H 0.6501 0.0498 0.0498 0.117 Uiso 0.670(11) 1 calc PR A 1
C15B C 0.439(3) 0.0698(6) 0.1294(9) 0.128(10) Uani 0.330(11) 1 d P A 2
H17 H 0.3606 0.0869 0.1603 0.193 Uiso 0.330(11) 1 calc PR A 2
H18 H 0.5005 0.0520 0.1728 0.193 Uiso 0.330(11) 1 calc PR A 2
H19 H 0.4073 0.0395 0.0878 0.193 Uiso 0.330(11) 1 calc PR A 2
O1 O 0.17164(17) 0.31161(8) 0.80707(10) 0.0226(4) Uani 1 1 d . . .
H10 H 0.236(3) 0.3319(13) 0.818(2) 0.079(12) Uiso 1 1 d . . .
O2 O -0.06205(15) 0.07521(6) 0.37929(9) 0.0204(4) Uani 1 1 d . . .
O3 O 0.11307(15) 0.12342(6) 0.32716(8) 0.0196(3) Uani 1 1 d . . .
O4 O 0.14787(16) -0.00567(6) 0.26988(9) 0.0253(4) Uani 1 1 d . . .
O5 O 0.41345(18) 0.09052(9) -0.04999(11) 0.0509(5) Uani 1 1 d . . .
N1 N 0.2983(2) -0.07175(9) 0.21550(14) 0.0270(5) Uani 1 1 d . . .
H11 H 0.338(3) -0.0815(11) 0.1637(17) 0.048(9) Uiso 1 1 d . . .
N2 N 0.5066(3) 0.11365(11) 0.08286(15) 0.0549(7) Uani 1 1 d . . .
H12 H 0.535(3) 0.1434(11) 0.1183(16) 0.064(10) Uiso 1 1 d . . .
Zn1 Zn 0.0000 0.054605(14) 0.2500 0.01861(9) Uani 1 2 d S . .
H13 H 0.389(3) -0.0838(13) 0.335(2) 0.091(13) Uiso 1 1 d . . .

loop_
_atom_site_aniso_label
_atom_site_aniso_U_11
_atom_site_aniso_U_22
_atom_site_aniso_U_33
_atom_site_aniso_U_23
_atom_site_aniso_U_13
_atom_site_aniso_U_12
C1 0.0164(11) 0.0161(11) 0.0094(9) 0.0016(8) -0.0006(8) -0.0001(9)
C2 0.0195(11) 0.0208(11) 0.0071(12) -0.0021(8) -0.0012(8) 0.0001(9)
C3 0.0186(13) 0.0221(13) 0.0188(12) -0.0006(10) -0.0014(10) -0.0087(11)
C4 0.0220(13) 0.0241(13) 0.0147(11) 0.0000(10) 0.0070(10) -0.0046(11)
C5 0.0156(11) 0.0177(11) 0.0118(10) 0.0011(9) 0.0011(9) -0.0017(9)
C6 0.0206(12) 0.0178(12) 0.0118(10) 0.0002(9) 0.0043(10) -0.0021(10)
C7 0.0214(13) 0.0147(11) 0.0115(9) -0.0003(8) -0.0010(8) 0.0016(9)
C8 0.0200(12) 0.0183(12) 0.0172(11) 0.0004(9) -0.0016(10) -0.0048(10)
C9 0.0178(12) 0.0226(13) 0.0128(11) 0.0037(10) 0.0053(9) -0.0015(10)
C10 0.0165(11) 0.0157(11) 0.0102(9) 0.0017(9) -0.0004(8) -0.0004(9)
C11 0.0244(15) 0.0135(10) 0.0145(10) 0.0029(8) -0.0025(9) 0.0028(9)
C12 0.0315(15) 0.0259(14) 0.0203(13) -0.0016(11) -0.0067(11) 0.0019(11)
C13 0.0310(18) 0.0353(18) 0.0450(18) 0.0153(15) -0.0003(14) 0.0062(14)
C14 0.0404(18) 0.060(2) 0.058(2) -0.0288(18) -0.0089(15) 0.0094(16)
C15A 0.096(6) 0.044(3) 0.095(5) 0.003(3) -0.065(4) 0.004(4)
C15B 0.22(3) 0.064(10) 0.105(11) 0.001(8) 0.011(12) -0.065(13)
O1 0.0250(11) 0.0293(10) 0.0134(8) -0.0072(7) 0.0006(7) -0.0081(8)
O2 0.0238(9) 0.0226(8) 0.0147(8) -0.0036(6) 0.0022(6) -0.0051(7)
O3 0.0244(9) 0.0210(8) 0.0133(7) -0.0011(6) 0.0049(7) -0.0057(7)
O4 0.0337(9) 0.0263(9) 0.0157(9) 0.0012(7) 0.0002(7) 0.0076(7)
O5 0.0417(12) 0.0694(14) 0.0416(11) -0.0270(10) -0.0030(9) -0.0053(11)
N1 0.0273(12) 0.0242(12) 0.0294(11) 0.0010(9) -0.0031(9) 0.0039(9)
N2 0.0553(16) 0.0696(18) 0.0397(13) -0.0178(13) -0.0090(16) -0.0258(19)
Zn1 0.02667(19) 0.01863(17) 0.01052(15) 0.000 0.00192(19) 0.000

loop_
_atom_type_symbol
_atom_type_description
_atom_type_scat_dispersion_real
_atom_type_scat_dispersion_imag
_atom_type_scat_source
C C 0.0033 0.0016 'International Tables Vol C Tables 4.2.6.8 and 6.1.1.4'
H H 0.0000 0.0000 'International Tables Vol C Tables 4.2.6.8 and 6.1.1.4'
N N 0.0061 0.0033 'International Tables Vol C Tables 4.2.6.8 and 6.1.1.4'
O O 0.0106 0.0060 'International Tables Vol C Tables 4.2.6.8 and 6.1.1.4'
Zn Zn 0.2839 1.4301 'International Tables Vol C Tables 4.2.6.8 and 6.1.1.4'

loop_
_geom_angle_atom_site_label_1
_geom_angle_atom_site_label_2
_geom_angle_atom_site_label_3
_geom_angle
_geom_angle_site_symmetry_1
_geom_angle_site_symmetry_3
C2 C1 C10 119.04(17) . .
C2 C1 C1 119.79(17) . 4_556
C10 C1 C1 121.12(19) . 4_556
C1 C2 O1 118.09(17) . .
C1 C2 C3 122.02(18) . .
O1 C2 C3 119.89(19) . .
C4 C3 C2 119.7(2) . .
C4 C3 H1 122.2(13) . .
C2 C3 H1 118.2(13) . .
C3 C4 C5 121.0(2) . .
C3 C4 H2 119.7(12) . .
C5 C4 H2 119.2(12) . .
C6 C5 C4 121.88(19) . .
C6 C5 C10 119.02(19) . .
C4 C5 C10 119.10(18) . .
C7 C6 C5 121.76(19) . .
C7 C6 H3 120.3(13) . .
C5 C6 H3 117.7(13) . .
C6 C7 C8 119.18(18) . .
C6 C7 C11 120.65(18) . .
C8 C7 C11 120.16(18) . .
C9 C8 C7 120.6(2) . .
C9 C8 H4 118.3(10) . .
C7 C8 H4 120.7(10) . .
C8 C9 C10 121.3(2) . .
C8 C9 H5 119.1(12) . .
C10 C9 H5 119.5(12) . .
C9 C10 C5 117.99(18) . .
C9 C10 C1 122.89(18) . .
C5 C10 C1 119.11(19) . .
O2 C11 O3 119.26(18) . .
O2 C11 C7 119.37(18) . .
O3 C11 C7 121.35(18) . .
O4 C12 N1 123.5(2) . .
O4 C12 H6 123.2(13) . .
N1 C12 H6 113.0(12) . .
N1 C13 H7 109.7(17) . .
N1 C13 H8 107.8(14) . .
H7 C13 H8 108(2) . .
N1 C13 H13 112.8(18) . .
H7 C13 H13 109(2) . .
H8 C13 H13 110(2) . .
O5 C14 N2 127.0(3) . .
O5 C14 H9 115(3) . .
N2 C14 H9 117(3) . .
N2 C15A H14 109.5 . .
N2 C15A H15 109.5 . .
N2 C15A H16 109.5 . .
N2 C15B H17 109.5 . .
N2 C15B H18 109.5 . .
H17 C15B H18 109.5 . .
N2 C15B H19 109.5 . .
H17 C15B H19 109.5 . .
H18 C15B H19 109.5 . .
C2 O1 H10 120(2) . .
C11 O2 Zn1 93.55(12) . .
C11 O3 Zn1 86.68(12) . .
C12 O4 Zn1 121.50(14) . .
C12 N1 C13 122.0(2) . .
C12 N1 H11 112.5(17) . .
C13 N1 H11 125.5(17) . .
C14 N2 C15B 110.9(8) . .
C14 N2 C15A 119.3(3) . .
C15B N2 C15A 61.9(9) . .
C14 N2 H12 119.8(16) . .
C15B N2 H12 112.7(17) . .
C15A N2 H12 117.1(17) . .
O4 Zn1 O4 94.75(9) 4 .
O4 Zn1 O2 102.94(6) 4 4
O4 Zn1 O2 94.52(6) . 4
O4 Zn1 O2 94.52(6) 4 .
O4 Zn1 O2 102.94(6) . .
O2 Zn1 O2 154.17(8) 4 .
O4 Zn1 O3 92.13(6) 4 4
O4 Zn1 O3 154.99(5) . 4
O2 Zn1 O3 60.49(5) 4 4
O2 Zn1 O3 100.44(6) . 4
O4 Zn1 O3 154.99(5) 4 .
O4 Zn1 O3 92.13(6) . .
O2 Zn1 O3 100.44(6) 4 .
O2 Zn1 O3 60.49(5) . .
O3 Zn1 O3 91.70(8) 4 .
O4 Zn1 C11 98.32(6) 4 4
O4 Zn1 C11 124.71(6) . 4
O2 Zn1 C11 30.19(6) 4 4
O2 Zn1 C11 128.95(6) . 4
O3 Zn1 C11 30.30(5) 4 4
O3 Zn1 C11 97.41(6) . 4

loop_
_geom_bond_atom_site_label_1
_geom_bond_atom_site_label_2
_geom_bond_distance
_geom_bond_site_symmetry_2
C1 C2 1.368(3) .
C1 C10 1.430(3) .
C1 C1 1.502(4) 4_556
C2 O1 1.370(2) .
C2 C3 1.412(3) .
C3 C4 1.363(3) .
C3 H1 0.847(19) .
C4 C5 1.413(3) .
C4 H2 0.953(19) .
C5 C6 1.409(3) .
C5 C10 1.429(3) .
C6 C7 1.370(3) .
C6 H3 0.91(2) .
C7 C8 1.411(3) .
C7 C11 1.491(3) .
C8 C9 1.369(3) .
C8 H4 0.982(19) .
C9 C10 1.416(3) .
C9 H5 0.908(18) .
C11 O2 1.266(2) .
C11 O3 1.270(2) .
C12 O4 1.240(2) .
C12 N1 1.326(3) .
C12 H6 0.97(2) .
C13 N1 1.447(3) .
C13 H7 0.99(3) .
C13 H8 0.96(3) .
C13 H13 0.97(3) .
C14 O5 1.226(3) .
C14 N2 1.302(4) .
C14 H9 0.95(4) .
C15A N2 1.542(7) .
C15A H14 0.9800 .
C15A H15 0.9800 .
C15A H16 0.9800 .
C15B N2 1.389(13) .
C15B H17 0.9800 .
C15B H18 0.9800 .
C15B H19 0.9800 .
O1 H10 0.80(3) .
O2 Zn1 2.0930(14) .
O3 Zn1 2.2423(14) .
O4 Zn1 2.0200(15) .
N1 H11 0.90(3) .
N2 H12 0.90(3) .
Zn1 O4 2.0199(15) 4
Zn1 O2 2.0929(14) 4
Zn1 O3 2.2423(14) 4
Zn1 C11 2.512(2) 4

loop_
_geom_hbond_atom_site_label_D
_geom_hbond_atom_site_label_H
_geom_hbond_atom_site_label_A
_geom_hbond_distance_DH
_geom_hbond_distance_HA
_geom_hbond_distance_DA
_geom_hbond_angle_DHA
_geom_hbond_site_symmetry_A
O1 H10 O3 0.80(3) 1.80(3) 2.600(2) 173(3) 6
N1 H11 O5 0.90(3) 1.88(3) 2.771(3) 171(2) 3
N2 H12 O1 0.90(3) 2.03(3) 2.875(3) 155(3) 7_556

loop_
_geom_torsion_atom_site_label_1
_geom_torsion_atom_site_label_2
_geom_torsion_atom_site_label_3
_geom_torsion_atom_site_label_4
_geom_torsion
_geom_torsion_site_symmetry_1
_geom_torsion_site_symmetry_4
C10 C1 C2 O1 177.84(18) . .
C1 C1 C2 O1 0.6(3) 4_556 .
C10 C1 C2 C3 -1.3(3) . .
C1 C1 C2 C3 -178.57(19) 4_556 .
C1 C2 C3 C4 2.2(3) . .
O1 C2 C3 C4 -176.9(2) . .
C2 C3 C4 C5 -1.1(3) . .
C3 C4 C5 C6 178.9(2) . .
C3 C4 C5 C10 -0.9(3) . .
C4 C5 C6 C7 178.5(2) . .
C10 C5 C6 C7 -1.7(3) . .
C5 C6 C7 C8 -0.9(3) . .
C5 C6 C7 C11 178.76(19) . .
C6 C7 C8 C9 2.6(3) . .
C11 C7 C8 C9 -177.03(19) . .
C7 C8 C9 C10 -1.8(3) . .
C8 C9 C10 C5 -0.8(3) . .
C8 C9 C10 C1 179.7(2) . .
C6 C5 C10 C9 2.5(3) . .
C4 C5 C10 C9 -177.7(2) . .
C6 C5 C10 C1 -178.04(19) . .
C4 C5 C10 C1 1.8(3) . .
C2 C1 C10 C9 178.74(19) . .
C1 C1 C10 C9 -4.0(3) 4_556 .
C2 C1 C10 C5 -0.7(3) . .
C1 C1 C10 C5 176.53(17) 4_556 .
C6 C7 C11 O2 172.26(19) . .
C8 C7 C11 O2 -8.1(3) . .
C6 C7 C11 O3 -9.4(3) . .
C8 C7 C11 O3 170.21(19) . .
O3 C11 O2 Zn1 1.38(19) . .
C7 C11 O2 Zn1 179.71(15) . .
O2 C11 O3 Zn1 -1.29(18) . .
C7 C11 O3 Zn1 -179.59(17) . .
N1 C12 O4 Zn1 -171.12(17) . .
O4 C12 N1 C13 3.0(4) . .
O5 C14 N2 C15B -54.1(11) . .
O5 C14 N2 C15A 14.5(7) . .
C12 O4 Zn1 O4 86.78(18) . 4
C12 O4 Zn1 O2 -16.64(19) . 4
C12 O4 Zn1 O2 -177.47(18) . .
C12 O4 Zn1 O3 -18.7(3) . 4
C12 O4 Zn1 O3 -117.29(18) . .
C12 O4 Zn1 C11 -16.8(2) . 4
C11 O2 Zn1 O4 -179.80(11) . 4
C11 O2 Zn1 O4 84.27(12) . .
C11 O2 Zn1 O2 -47.05(11) . 4
C11 O2 Zn1 O3 -86.79(12) . 4
C11 O2 Zn1 O3 -0.79(11) . .
C11 O2 Zn1 C11 -75.30(17) . 4
C11 O3 Zn1 O4 3.1(2) . 4
C11 O3 Zn1 O4 -102.89(12) . .
C11 O3 Zn1 O2 162.11(12) . 4
C11 O3 Zn1 O2 0.78(11) . .
C11 O3 Zn1 O3 101.82(12) . 4
C11 O3 Zn1 C11 131.69(11) . 4
